data_7129593
loop_
_publ_author_name
'Sun, Qing'
'Bao, Xiaoguang'

_publ_section_title
;
 Facile preparation of dihydro-1,4-benzothiazine derivatives via oxidative
 ring-expansion of 2-aminobenzothiazoles with olefins
;
_journal_name_full 'Chemical Communications'
_journal_paper_doi 10.1039/D1CC06756G
_journal_year 2022
_chemical_formula_moiety 'C15 H11 Br N2 S'
_chemical_formula_sum 'C15 H11 Br N2 S'
_chemical_formula_weight 331.23
_space_group_crystal_system monoclinic
_space_group_IT_number 14
_space_group_name_Hall '-P 2yn'
_space_group_name_H-M_alt 'P 1 21/n 1'
_atom_sites_solution_hydrogens geom
_atom_sites_solution_primary dual
_audit_creation_date 2021-05-12
_audit_creation_method
;
Olex2 1.2
(compiled 2018.05.29 svn.r3508 for OlexSys, GUI svn.r5506)
;
_audit_update_record
;
2021-05-12 deposited with the CCDC.	2022-01-17 downloaded from the CCDC.
;
_cell_angle_alpha 90
_cell_angle_beta 97.434(4)
_cell_angle_gamma 90
_cell_formula_units_Z 4
_cell_length_a 7.9320(3)
_cell_length_b 9.4729(4)
_cell_length_c 17.8231(7)
_cell_measurement_reflns_used 3750
_cell_measurement_temperature 290.45(10)
_cell_measurement_theta_max 77.2120
_cell_measurement_theta_min 4.6210
_cell_volume 1327.95(9)
_computing_cell_refinement
;
CrysAlisPro, Agilent Technologies,
Version 1.171.36.32 (release 02-08-2013 CrysAlis171 .NET)
(compiled Aug  2 2013,16:46:58)
;
_computing_data_collection
;
CrysAlisPro, Agilent Technologies,
Version 1.171.36.32 (release 02-08-2013 CrysAlis171 .NET)
(compiled Aug  2 2013,16:46:58)
;
_computing_data_reduction
;
CrysAlisPro, Agilent Technologies,
Version 1.171.36.32 (release 02-08-2013 CrysAlis171 .NET)
(compiled Aug  2 2013,16:46:58)
;
_computing_molecular_graphics 'Olex2 (Dolomanov et al., 2009)'
_computing_publication_material 'Olex2 (Dolomanov et al., 2009)'
_computing_structure_refinement 'ShelXL (Sheldrick, 2015)'
_computing_structure_solution 'ShelXT (Sheldrick, 2015)'
_diffrn_ambient_temperature 290.45(10)
_diffrn_detector_area_resol_mean 10.4471
_diffrn_measured_fraction_theta_full 1.000
_diffrn_measured_fraction_theta_max 0.996
_diffrn_measurement_details
;
#__ type_ start__ end____ width___ exp.time_
  1 omega -112.00  -86.00   1.0000    2.0000
omega____ theta____ kappa____ phi______ frames
    -      -39.9843  -57.0000   30.0000 26

#__ type_ start__ end____ width___ exp.time_
  2 omega  -35.00  -10.00   1.0000    2.0000
omega____ theta____ kappa____ phi______ frames
    -      -39.9843  -57.0000   30.0000 25

#__ type_ start__ end____ width___ exp.time_
  3 omega -100.00   -8.00   1.0000    2.0000
omega____ theta____ kappa____ phi______ frames
    -      -39.9843  -77.0000  150.0000 92

#__ type_ start__ end____ width___ exp.time_
  4 omega -111.00  -10.00   1.0000    2.0000
omega____ theta____ kappa____ phi______ frames
    -      -39.9843  -57.0000  -90.0000 101

#__ type_ start__ end____ width___ exp.time_
  5 omega   31.00   65.00   1.0000    2.0000
omega____ theta____ kappa____ phi______ frames
    -       39.9843 -125.0000  -60.0000 34

#__ type_ start__ end____ width___ exp.time_
  6 omega   37.00   83.00   1.0000    2.0000
omega____ theta____ kappa____ phi______ frames
    -      114.0000  -30.0000 -150.0000 46

#__ type_ start__ end____ width___ exp.time_
  7 omega   40.00   70.00   1.0000    2.0000
omega____ theta____ kappa____ phi______ frames
    -      114.0000  -30.0000  -90.0000 30

#__ type_ start__ end____ width___ exp.time_
  8 omega  148.00  173.00   1.0000    2.0000
omega____ theta____ kappa____ phi______ frames
    -      114.0000   45.0000 -180.0000 25

#__ type_ start__ end____ width___ exp.time_
  9 omega   44.00   70.00   1.0000    2.0000
omega____ theta____ kappa____ phi______ frames
    -      114.0000  -45.0000  -60.0000 26

#__ type_ start__ end____ width___ exp.time_
 10 omega   37.00   79.00   1.0000    2.0000
omega____ theta____ kappa____ phi______ frames
    -      114.0000 -111.0000  150.0000 42

#__ type_ start__ end____ width___ exp.time_
 11 omega  122.00  148.00   1.0000    2.0000
omega____ theta____ kappa____ phi______ frames
    -      114.0000  178.0000  -30.0000 26

#__ type_ start__ end____ width___ exp.time_
 12 omega   62.00   95.00   1.0000    2.0000
omega____ theta____ kappa____ phi______ frames
    -      114.0000  -45.0000 -120.0000 33

#__ type_ start__ end____ width___ exp.time_
 13 omega   87.00  137.00   1.0000    2.0000
omega____ theta____ kappa____ phi______ frames
    -      114.0000   45.0000 -150.0000 50

#__ type_ start__ end____ width___ exp.time_
 14 omega  148.00  178.00   1.0000    2.0000
omega____ theta____ kappa____ phi______ frames
    -      114.0000   45.0000 -150.0000 30

#__ type_ start__ end____ width___ exp.time_
 15 omega   55.00   83.00   1.0000    2.0000
omega____ theta____ kappa____ phi______ frames
    -      114.0000  -94.0000 -180.0000 28

#__ type_ start__ end____ width___ exp.time_
 16 omega  137.00  162.00   1.0000    2.0000
omega____ theta____ kappa____ phi______ frames
    -      114.0000  -15.0000 -180.0000 25

#__ type_ start__ end____ width___ exp.time_
 17 omega  152.00  177.00   1.0000    2.0000
omega____ theta____ kappa____ phi______ frames
    -      114.0000   45.0000  150.0000 25

#__ type_ start__ end____ width___ exp.time_
 18 omega  109.00  135.00   1.0000    2.0000
omega____ theta____ kappa____ phi______ frames
    -      114.0000  -15.0000 -180.0000 26

#__ type_ start__ end____ width___ exp.time_
 19 omega   37.00   63.00   1.0000    2.0000
omega____ theta____ kappa____ phi______ frames
    -      114.0000  -15.0000 -180.0000 26

#__ type_ start__ end____ width___ exp.time_
 20 omega   31.00  103.00   1.0000    2.0000
omega____ theta____ kappa____ phi______ frames
    -      114.0000  -94.0000  150.0000 72

#__ type_ start__ end____ width___ exp.time_
 21 omega  101.00  138.00   1.0000    2.0000
omega____ theta____ kappa____ phi______ frames
    -      114.0000   45.0000  150.0000 37

#__ type_ start__ end____ width___ exp.time_
 22 omega   88.00  121.00   1.0000    2.0000
omega____ theta____ kappa____ phi______ frames
    -      114.0000   45.0000 -120.0000 33

#__ type_ start__ end____ width___ exp.time_
 23 omega   95.00  127.00   1.0000    2.0000
omega____ theta____ kappa____ phi______ frames
    -      114.0000   45.0000   90.0000 32

#__ type_ start__ end____ width___ exp.time_
 24 omega  109.00  170.00   1.0000    2.0000
omega____ theta____ kappa____ phi______ frames
    -      114.0000   30.0000  -60.0000 61

#__ type_ start__ end____ width___ exp.time_
 25 omega   45.00   71.00   1.0000    2.0000
omega____ theta____ kappa____ phi______ frames
    -      114.0000  -61.0000   90.0000 26

#__ type_ start__ end____ width___ exp.time_
 26 omega   72.00   98.00   1.0000    2.0000
omega____ theta____ kappa____ phi______ frames
    -      114.0000  -61.0000   90.0000 26

#__ type_ start__ end____ width___ exp.time_
 27 omega   88.00  148.00   1.0000    2.0000
omega____ theta____ kappa____ phi______ frames
    -      114.0000  -82.0000  104.0000 60

#__ type_ start__ end____ width___ exp.time_
 28 omega  117.00  157.00   1.0000    2.0000
omega____ theta____ kappa____ phi______ frames
    -      114.0000  111.0000 -150.0000 40

#__ type_ start__ end____ width___ exp.time_
 29 omega   84.00  109.00   1.0000    2.0000
omega____ theta____ kappa____ phi______ frames
    -      114.0000  -84.0000  -88.1272 25

#__ type_ start__ end____ width___ exp.time_
 30 omega   88.00  129.00   1.0000    2.0000
omega____ theta____ kappa____ phi______ frames
    -      114.0000   45.0000 -180.0000 41
;
_diffrn_measurement_device_type 'Xcalibur, Atlas, Gemini'
_diffrn_measurement_method '\w scans'
_diffrn_orient_matrix_UB_11 -0.1063178000
_diffrn_orient_matrix_UB_12 0.1366197000
_diffrn_orient_matrix_UB_13 -0.0074351000
_diffrn_orient_matrix_UB_21 -0.0746002000
_diffrn_orient_matrix_UB_22 -0.0373857000
_diffrn_orient_matrix_UB_23 0.0730657000
_diffrn_orient_matrix_UB_31 0.1463843000
_diffrn_orient_matrix_UB_32 0.0802669000
_diffrn_orient_matrix_UB_33 0.0469210000
_diffrn_radiation_monochromator graphite
_diffrn_radiation_type CuK\a
_diffrn_radiation_wavelength 1.54184
_diffrn_reflns_av_R_equivalents 0.0532
_diffrn_reflns_av_unetI/netI 0.0398
_diffrn_reflns_Laue_measured_fraction_full 1.000
_diffrn_reflns_Laue_measured_fraction_max 0.996
_diffrn_reflns_limit_h_max 10
_diffrn_reflns_limit_h_min -9
_diffrn_reflns_limit_k_max 12
_diffrn_reflns_limit_k_min -10
_diffrn_reflns_limit_l_max 22
_diffrn_reflns_limit_l_min -22
_diffrn_reflns_number 8540
_diffrn_reflns_point_group_measured_fraction_full 1.000
_diffrn_reflns_point_group_measured_fraction_max 0.996
_diffrn_reflns_theta_full 67.684
_diffrn_reflns_theta_max 77.575
_diffrn_reflns_theta_min 5.005
_diffrn_source 'Enhance (Cu) X-ray Source'
_exptl_absorpt_coefficient_mu 5.564
_exptl_absorpt_correction_T_max 1.00000
_exptl_absorpt_correction_T_min 0.35348
_exptl_absorpt_correction_type multi-scan
_exptl_absorpt_process_details
;
CrysAlisPro, Agilent Technologies,
Version 1.171.36.32 (release 02-08-2013 CrysAlis171 .NET)
(compiled Aug  2 2013,16:46:58)
Empirical absorption correction using spherical harmonics,
 implemented in SCALE3 ABSPACK scaling algorithm.
;
_exptl_crystal_colour 'clear light colourless'
_exptl_crystal_density_diffrn 1.657
_exptl_crystal_description block
_exptl_crystal_F_000 664
_exptl_crystal_size_max 0.45
_exptl_crystal_size_mid 0.4
_exptl_crystal_size_min 0.3
_refine_diff_density_max 0.451
_refine_diff_density_min -0.746
_refine_diff_density_rms 0.160
_refine_ls_extinction_method none
_refine_ls_goodness_of_fit_ref 1.044
_refine_ls_hydrogen_treatment constr
_refine_ls_matrix_type full
_refine_ls_number_parameters 172
_refine_ls_number_reflns 2809
_refine_ls_number_restraints 0
_refine_ls_restrained_S_all 1.044
_refine_ls_R_factor_all 0.0610
_refine_ls_R_factor_gt 0.0556
_refine_ls_shift/su_max 0.001
_refine_ls_shift/su_mean 0.000
_refine_ls_structure_factor_coef Fsqd
_refine_ls_weighting_details 'w=1/[\s^2^(Fo^2^)+(0.1110P)^2^] where P=(Fo^2^+2Fc^2^)/3'
_refine_ls_weighting_scheme calc
_refine_ls_wR_factor_gt 0.1415
_refine_ls_wR_factor_ref 0.1501
_reflns_Friedel_coverage 0.000
_reflns_number_gt 2465
_reflns_number_total 2809
_reflns_threshold_expression 'I > 2\s(I)'
_cod_data_source_file d1cc06756g2.cif
_cod_data_source_block g210507b
_cod_database_code 7129593
_shelx_shelxl_version_number 2014/7
_chemical_oxdiff_formula 'C H O F'
_shelx_space_group_comment
;
The symmetry employed for this shelxl refinement is uniquely defined
by the following loop, which should always be used as a source of
symmetry information in preference to the above space-group names.
They are only intended as comments.
;
_reflns_odcompleteness_completeness 96.14
_reflns_odcompleteness_iscentric 1
_reflns_odcompleteness_theta 80.95
_olex2_refinement_description
;
1. Fixed Uiso
 At 1.2 times of:
  All C(H) groups, All C(H,H) groups
2.a Ternary CH refined with riding coordinates:
 C008(H008)
2.b Secondary CH2 refined with riding coordinates:
 C00B(H00A,H00B)
2.c Aromatic/amide H refined with riding coordinates:
 C009(H009), C00C(H00C), C00D(H00D), C00F(H00F), C00G(H00G), C00H(H00H),
 C00I(H00I), C00J(H00J)
;
_olex2_submission_special_instructions 'No special instructions were received'

loop_
_space_group_symop_operation_xyz
'x, y, z'
'-x+1/2, y+1/2, -z+1/2'
'-x, -y, -z'
'x-1/2, -y-1/2, z-1/2'

loop_
_atom_site_label
_atom_site_type_symbol
_atom_site_fract_x
_atom_site_fract_y
_atom_site_fract_z
_atom_site_U_iso_or_equiv
_atom_site_adp_type
_atom_site_occupancy
_atom_site_site_symmetry_order
_atom_site_calc_flag
_atom_site_refinement_flags_posn
_atom_site_refinement_flags_adp
_atom_site_refinement_flags_occupancy
_atom_site_disorder_assembly
_atom_site_disorder_group
Br01 Br 0.68311(5) 0.71205(4) 0.45247(2) 0.04495(19) Uani 1 1 d . . . . .
N003 N 0.1292(3) 0.7970(2) 0.65522(14) 0.0254(5) Uani 1 1 d . . . . .
N004 N -0.1125(4) 0.9534(4) 0.60858(18) 0.0461(7) Uani 1 1 d . . . . .
C005 C 0.2643(3) 0.7788(2) 0.61105(15) 0.0232(5) Uani 1 1 d . . . . .
C006 C -0.0019(3) 0.5745(3) 0.69801(16) 0.0246(5) Uani 1 1 d . . . . .
C007 C 0.3925(3) 0.6780(3) 0.62912(15) 0.0240(5) Uani 1 1 d . . . . .
C008 C 0.1019(3) 0.7059(2) 0.72047(15) 0.0231(5) Uani 1 1 d . . . . .
H008 H 0.0384 0.7617 0.7537 0.028 Uiso 1 1 calc R . . . .
C009 C 0.5188(4) 0.6602(3) 0.58214(16) 0.0288(5) Uani 1 1 d . . . . .
H009 H 0.6039 0.5933 0.5938 0.035 Uiso 1 1 calc R . . . .
C00A C -0.0005(4) 0.8801(3) 0.62943(16) 0.0280(5) Uani 1 1 d . . . . .
C00B C 0.2752(4) 0.6724(3) 0.76492(15) 0.0268(5) Uani 1 1 d . . . . .
H00A H 0.2589 0.6207 0.8104 0.032 Uiso 1 1 calc R . . . .
H00B H 0.3333 0.7600 0.7801 0.032 Uiso 1 1 calc R . . . .
C00C C 0.3937(4) 0.8456(3) 0.50042(16) 0.0303(6) Uani 1 1 d . . . . .
H00C H 0.3955 0.9023 0.4579 0.036 Uiso 1 1 calc R . . . .
C00D C -0.0751(4) 0.5025(3) 0.75362(17) 0.0301(6) Uani 1 1 d . . . . .
H00D H -0.0643 0.5380 0.8026 0.036 Uiso 1 1 calc R . . . .
C00E C 0.5160(4) 0.7429(3) 0.51806(16) 0.0285(6) Uani 1 1 d . . . . .
C00F C -0.0214(4) 0.5214(3) 0.62455(17) 0.0319(6) Uani 1 1 d . . . . .
H00F H 0.0260 0.5690 0.5867 0.038 Uiso 1 1 calc R . . . .
C00G C 0.2685(4) 0.8631(3) 0.54693(16) 0.0289(6) Uani 1 1 d . . . . .
H00G H 0.1857 0.9321 0.5354 0.035 Uiso 1 1 calc R . . . .
C00H C -0.1641(4) 0.3777(3) 0.7366(2) 0.0353(6) Uani 1 1 d . . . . .
H00H H -0.2120 0.3300 0.7742 0.042 Uiso 1 1 calc R . . . .
C00I C -0.1815(4) 0.3247(3) 0.6639(2) 0.0378(7) Uani 1 1 d . . . . .
H00I H -0.2400 0.2406 0.6526 0.045 Uiso 1 1 calc R . . . .
C00J C -0.1117(4) 0.3969(4) 0.6078(2) 0.0387(7) Uani 1 1 d . . . . .
H00J H -0.1252 0.3620 0.5586 0.046 Uiso 1 1 calc R . . . .
S1 S 0.40509(9) 0.56945(7) 0.70970(4) 0.0293(2) Uani 1 1 d . . . . .

loop_
_atom_site_aniso_label
_atom_site_aniso_U_11
_atom_site_aniso_U_22
_atom_site_aniso_U_33
_atom_site_aniso_U_23
_atom_site_aniso_U_13
_atom_site_aniso_U_12
Br01 0.0505(3) 0.0528(3) 0.0365(3) -0.00007(14) 0.02416(18) -0.00145(14)
N003 0.0258(11) 0.0238(10) 0.0269(11) 0.0053(8) 0.0048(9) 0.0045(8)
N004 0.0460(17) 0.0528(16) 0.0393(15) 0.0072(13) 0.0044(12) 0.0218(14)
C005 0.0256(12) 0.0211(10) 0.0222(12) -0.0021(9) 0.0007(10) -0.0007(9)
C006 0.0194(11) 0.0241(11) 0.0309(13) -0.0005(10) 0.0051(9) 0.0030(9)
C007 0.0261(12) 0.0218(10) 0.0236(12) 0.0013(9) 0.0019(9) -0.0001(9)
C008 0.0273(13) 0.0213(10) 0.0215(12) -0.0008(9) 0.0057(10) 0.0015(9)
C009 0.0294(13) 0.0277(12) 0.0300(14) -0.0011(11) 0.0065(10) 0.0006(10)
C00A 0.0298(13) 0.0290(12) 0.0249(12) -0.0014(10) 0.0028(10) 0.0031(11)
C00B 0.0288(13) 0.0317(12) 0.0197(11) -0.0006(10) 0.0023(9) 0.0012(10)
C00C 0.0391(15) 0.0291(12) 0.0227(12) 0.0039(10) 0.0039(10) -0.0095(11)
C00D 0.0283(13) 0.0325(13) 0.0308(13) -0.0012(11) 0.0086(10) 0.0023(10)
C00E 0.0317(14) 0.0319(12) 0.0235(13) -0.0030(11) 0.0095(10) -0.0067(11)
C00F 0.0323(14) 0.0351(13) 0.0285(13) -0.0036(11) 0.0052(10) -0.0056(11)
C00G 0.0312(13) 0.0250(11) 0.0299(14) 0.0041(10) 0.0017(10) -0.0027(10)
C00H 0.0275(14) 0.0338(14) 0.0466(17) 0.0072(13) 0.0123(12) 0.0000(11)
C00I 0.0242(13) 0.0333(13) 0.055(2) 0.0009(14) 0.0014(13) -0.0057(11)
C00J 0.0353(16) 0.0419(16) 0.0382(16) -0.0090(14) 0.0020(12) -0.0076(13)
S1 0.0319(4) 0.0302(4) 0.0268(4) 0.0085(2) 0.0079(3) 0.0099(2)

loop_
_atom_type_symbol
_atom_type_description
_atom_type_scat_dispersion_real
_atom_type_scat_dispersion_imag
_atom_type_scat_source
C C 0.0181 0.0091 'International Tables Vol C Tables 4.2.6.8 and 6.1.1.4'
H H 0.0000 0.0000 'International Tables Vol C Tables 4.2.6.8 and 6.1.1.4'
Br Br -0.6763 1.2805 'International Tables Vol C Tables 4.2.6.8 and 6.1.1.4'
N N 0.0311 0.0180 'International Tables Vol C Tables 4.2.6.8 and 6.1.1.4'
S S 0.3331 0.5567 'International Tables Vol C Tables 4.2.6.8 and 6.1.1.4'

loop_
_geom_angle_atom_site_label_1
_geom_angle_atom_site_label_2
_geom_angle_atom_site_label_3
_geom_angle
_geom_angle_site_symmetry_1
_geom_angle_site_symmetry_3
_geom_angle_publ_flag
C005 N003 C008 124.1(2) . . ?
C00A N003 C005 119.0(2) . . ?
C00A N003 C008 115.5(2) . . ?
C007 C005 N003 122.2(2) . . ?
C00G C005 N003 118.9(2) . . ?
C00G C005 C007 118.9(3) . . ?
C00D C006 C008 118.5(2) . . ?
C00D C006 C00F 119.1(3) . . ?
C00F C006 C008 122.3(2) . . ?
C005 C007 S1 123.3(2) . . ?
C009 C007 C005 120.0(3) . . ?
C009 C007 S1 116.7(2) . . ?
N003 C008 C006 113.5(2) . . ?
N003 C008 H008 107.3 . . ?
N003 C008 C00B 108.3(2) . . ?
C006 C008 H008 107.3 . . ?
C006 C008 C00B 112.8(2) . . ?
C00B C008 H008 107.3 . . ?
C007 C009 H009 120.3 . . ?
C00E C009 C007 119.4(3) . . ?
C00E C009 H009 120.3 . . ?
N004 C00A N003 178.6(3) . . ?
C008 C00B H00A 109.3 . . ?
C008 C00B H00B 109.3 . . ?
C008 C00B S1 111.64(18) . . ?
H00A C00B H00B 108.0 . . ?
S1 C00B H00A 109.3 . . ?
S1 C00B H00B 109.3 . . ?
C00E C00C H00C 120.5 . . ?
C00E C00C C00G 119.0(3) . . ?
C00G C00C H00C 120.5 . . ?
C006 C00D H00D 119.7 . . ?
C00H C00D C006 120.6(3) . . ?
C00H C00D H00D 119.7 . . ?
C009 C00E Br01 118.9(2) . . ?
C00C C00E Br01 119.6(2) . . ?
C00C C00E C009 121.5(3) . . ?
C006 C00F H00F 120.0 . . ?
C00J C00F C006 119.9(3) . . ?
C00J C00F H00F 120.0 . . ?
C005 C00G H00G 119.5 . . ?
C00C C00G C005 121.1(3) . . ?
C00C C00G H00G 119.5 . . ?
C00D C00H H00H 119.9 . . ?
C00I C00H C00D 120.1(3) . . ?
C00I C00H H00H 119.9 . . ?
C00H C00I H00I 120.1 . . ?
C00H C00I C00J 119.8(3) . . ?
C00J C00I H00I 120.1 . . ?
C00F C00J H00J 119.8 . . ?
C00I C00J C00F 120.5(3) . . ?
C00I C00J H00J 119.8 . . ?
C007 S1 C00B 98.83(13) . . ?

loop_
_geom_bond_atom_site_label_1
_geom_bond_atom_site_label_2
_geom_bond_distance
_geom_bond_site_symmetry_2
_geom_bond_publ_flag
Br01 C00E 1.900(3) . ?
N003 C005 1.420(4) . ?
N003 C008 1.486(3) . ?
N003 C00A 1.329(4) . ?
N004 C00A 1.151(4) . ?
C005 C007 1.402(4) . ?
C005 C00G 1.398(4) . ?
C006 C008 1.517(3) . ?
C006 C00D 1.391(4) . ?
C006 C00F 1.393(4) . ?
C007 C009 1.396(4) . ?
C007 S1 1.759(3) . ?
C008 H008 0.9800 . ?
C008 C00B 1.528(4) . ?
C009 H009 0.9300 . ?
C009 C00E 1.383(4) . ?
C00B H00A 0.9700 . ?
C00B H00B 0.9700 . ?
C00B S1 1.801(3) . ?
C00C H00C 0.9300 . ?
C00C C00E 1.382(5) . ?
C00C C00G 1.383(4) . ?
C00D H00D 0.9300 . ?
C00D C00H 1.390(4) . ?
C00F H00F 0.9300 . ?
C00F C00J 1.391(4) . ?
C00G H00G 0.9300 . ?
C00H H00H 0.9300 . ?
C00H C00I 1.379(5) . ?
C00I H00I 0.9300 . ?
C00I C00J 1.385(5) . ?
C00J H00J 0.9300 . ?
